data_4083666
loop_
_publ_author_name
'Dost\'al, Libor'
'Nov\'ak, Petr'
'Jambor, Roman'
'R\%u\<zi\<cka, Ale\<s'
'C\'isa\<rov\'a, Ivana'
'Jir\'asko, Robert'
'Hole\<cek, Jaroslav'

_publ_section_title
;
 Synthesis and Structural Study of Organoantimony(III) and
 Organobismuth(III) Triflates and Cations Containing O,C,O-Pincer Type
 Ligands&#x2020;
;
_journal_issue 11
_journal_name_full Organometallics
_journal_page_first 2911
_journal_paper_doi 10.1021/om070186b
_journal_volume 26
_journal_year 2007
_chemical_formula_moiety '(C17 H25 Bi1 F6 O8 S2)(C H2 Cl2)'
_chemical_formula_sum 'C19 H27 Bi Cl2 F6 O8 S2'
_chemical_formula_weight 841.44
_chemical_name_systematic
; 
 ? 
;
_space_group_IT_number 2
_symmetry_cell_setting triclinic
_symmetry_space_group_name_Hall '-P 1'
_symmetry_space_group_name_H-M 'P -1'
_atom_sites_solution_hydrogens geom
_atom_sites_solution_primary direct
_atom_sites_solution_secondary difmap
_audit_creation_method SHELXL-97
_cell_angle_alpha 97.763(5)
_cell_angle_beta 111.887(4)
_cell_angle_gamma 114.022(5)
_cell_formula_units_Z 2
_cell_length_a 10.3090(4)
_cell_length_b 12.5560(9)
_cell_length_c 13.5140(8)
_cell_measurement_reflns_used 21456
_cell_measurement_temperature 150(1)
_cell_measurement_theta_max 27.5
_cell_measurement_theta_min 1
_cell_volume 1395.10(18)
_computing_cell_refinement 'COLLECT and DENZO'
_computing_data_collection 'COLLECT (Hooft, 1998) and DENZO (Otwinowski & Minor, 1997)'
_computing_data_reduction 'COLLECT and DENZO'
_computing_structure_refinement 'SHELXL-97 (Sheldrick, 1997)'
_computing_structure_solution 'SIR92 (Altomare et al., 1994)'
_diffrn_ambient_temperature 150(1)
_diffrn_detector_area_resol_mean 9.091
_diffrn_measured_fraction_theta_full 0.998
_diffrn_measured_fraction_theta_max 0.998
_diffrn_measurement_device_type 'Bruker Nonius KappaCCD area detector'
_diffrn_measurement_method '\f and \w scans to fill the Ewald sphere'
_diffrn_radiation_monochromator graphite
_diffrn_radiation_source 'fine-focus sealed tube'
_diffrn_radiation_type MoK\a
_diffrn_radiation_wavelength 0.71073
_diffrn_reflns_av_R_equivalents 0.1119
_diffrn_reflns_av_sigmaI/netI 0.1001
_diffrn_reflns_limit_h_max 13
_diffrn_reflns_limit_h_min -13
_diffrn_reflns_limit_k_max 16
_diffrn_reflns_limit_k_min -16
_diffrn_reflns_limit_l_max 17
_diffrn_reflns_limit_l_min -17
_diffrn_reflns_number 21490
_diffrn_reflns_theta_full 27.50
_diffrn_reflns_theta_max 27.50
_diffrn_reflns_theta_min 1.73
_exptl_absorpt_coefficient_mu 6.595
_exptl_absorpt_correction_T_max 0.596
_exptl_absorpt_correction_T_min 0.289
_exptl_absorpt_correction_type multi-scan
_exptl_absorpt_process_details
;
multi-scan from symmetry-related measurements 
 Sortav (Blessing 1995)
;
_exptl_crystal_colour colourless
_exptl_crystal_density_diffrn 1.860
_exptl_crystal_density_method 'not measured'
_exptl_crystal_description prism
_exptl_crystal_F_000 757
_exptl_crystal_size_max 0.32
_exptl_crystal_size_mid 0.24
_exptl_crystal_size_min 0.1
_refine_diff_density_max 4.553
_refine_diff_density_min -4.312
_refine_diff_density_rms 0.356
_refine_ls_extinction_method none
_refine_ls_goodness_of_fit_ref 1.094
_refine_ls_hydrogen_treatment constr
_refine_ls_matrix_type full
_refine_ls_number_parameters 343
_refine_ls_number_reflns 6393
_refine_ls_number_restraints 0
_refine_ls_restrained_S_all 1.094
_refine_ls_R_factor_all 0.0712
_refine_ls_R_factor_gt 0.0514
_refine_ls_shift/su_max 0.001
_refine_ls_shift/su_mean 0.000
_refine_ls_structure_factor_coef Fsqd
_refine_ls_weighting_details 'calc w=1/[\s^2^(Fo^2^)+(0.0869P)^2^+0.0000P] where P=(Fo^2^+2Fc^2^)/3'
_refine_ls_weighting_scheme calc
_refine_ls_wR_factor_gt 0.1265
_refine_ls_wR_factor_ref 0.1413
_reflns_number_gt 5081
_reflns_number_total 6393
_reflns_threshold_expression >2sigma(I)
_cod_data_source_file om070186b.cif
_cod_data_source_block LD061114Bi2
_cod_original_cell_volume 1395.10(14)
_cod_original_formula_sum 'C19 H27 Bi1 Cl2 F6 O8 S2'
_cod_database_code 4083666

loop_
_symmetry_equiv_pos_as_xyz
'x, y, z'
'-x, -y, -z'

loop_
_atom_site_label
_atom_site_type_symbol
_atom_site_fract_x
_atom_site_fract_y
_atom_site_fract_z
_atom_site_U_iso_or_equiv
_atom_site_adp_type
_atom_site_occupancy
_atom_site_symmetry_multiplicity
_atom_site_calc_flag
_atom_site_refinement_flags
Bi1 Bi 0.63444(3) 0.14298(2) 0.26116(2) 0.01446(11) Uani 1 1 d .
S2 S 0.7117(2) -0.05865(19) 0.09932(16) 0.0203(4) Uani 1 1 d .
S1 S 0.5807(2) 0.2996(2) 0.43646(17) 0.0220(4) Uani 1 1 d .
Cl2 Cl 0.1619(4) 0.3785(3) -0.0213(3) 0.0609(8) Uani 1 1 d .
C13 C 0.3528(9) -0.1478(7) 0.2328(6) 0.0225(18) Uani 1 1 d .
O6 O 0.6809(7) 0.0417(5) 0.1271(4) 0.0218(12) Uani 1 1 d .
C8 C 0.8958(11) 0.3972(8) 0.2245(7) 0.0226(17) Uani 1 1 d .
C1 C 0.8286(10) 0.1523(7) 0.4053(6) 0.0187(16) Uani 1 1 d .
O8 O 0.6439(8) -0.1152(6) -0.0205(5) 0.0288(14) Uani 1 1 d .
C11 C 0.9356(12) 0.5225(8) 0.2937(7) 0.029(2) Uani 1 1 d .
H11A H 0.8526 0.5127 0.3141 0.035 Uiso 1 1 d R
H11B H 0.9432 0.5766 0.2497 0.035 Uiso 1 1 d R
H11C H 1.0368 0.5576 0.3612 0.035 Uiso 1 1 d R
C12 C 0.6282(11) -0.0552(9) 0.3969(7) 0.029(2) Uani 1 1 d .
H12A H 0.5846 -0.0606 0.4488 0.035 Uiso 1 1 d R
H12B H 0.6368 -0.1276 0.3777 0.035 Uiso 1 1 d R
Cl1 Cl 0.4996(5) 0.5125(4) 0.1427(3) 0.0848(13) Uani 1 1 d .
C2 C 0.9818(10) 0.2526(8) 0.4524(6) 0.0195(17) Uani 1 1 d .
C9 C 1.0229(13) 0.4066(9) 0.1883(9) 0.038(2) Uani 1 1 d .
H9A H 0.9924 0.3255 0.1448 0.045 Uiso 1 1 d R
H9B H 1.1250 0.4404 0.2547 0.045 Uiso 1 1 d R
H9C H 1.0314 0.4594 0.1432 0.045 Uiso 1 1 d R
O3 O 0.6859(7) 0.3488(6) 0.3880(5) 0.0323(15) Uani 1 1 d .
F6 F 1.0071(7) 0.0901(6) 0.2584(5) 0.0462(16) Uani 1 1 d .
O2 O 0.5245(7) -0.0477(5) 0.2959(4) 0.0181(11) Uani 1 1 d .
O4 O 0.5049(9) 0.1654(6) 0.3983(6) 0.0400(17) Uani 1 1 d .
O1 O 0.8806(7) 0.3108(5) 0.2905(4) 0.0205(12) Uani 1 1 d .
F4 F 0.9677(7) 0.1001(6) 0.0934(5) 0.0440(15) Uani 1 1 d .
C5 C 0.9161(12) 0.0692(9) 0.5508(7) 0.029(2) Uani 1 1 d .
H5 H 0.8936 0.0069 0.5857 0.035 Uiso 1 1 d R
C14 C 0.3466(13) -0.2714(8) 0.2001(8) 0.036(2) Uani 1 1 d .
H14A H 0.2366 -0.3374 0.1591 0.044 Uiso 1 1 d R
H14B H 0.4022 -0.2848 0.2677 0.044 Uiso 1 1 d R
H14C H 0.3980 -0.2698 0.1535 0.044 Uiso 1 1 d R
F5 F 0.9779(7) -0.0571(6) 0.1357(6) 0.0510(17) Uani 1 1 d .
O5 O 0.6426(9) 0.3605(6) 0.5538(5) 0.0376(17) Uani 1 1 d .
O7 O 0.6876(8) -0.1397(6) 0.1642(5) 0.0328(15) Uani 1 1 d .
C7 C 1.0160(10) 0.3534(8) 0.4008(7) 0.0241(18) Uani 1 1 d .
H7A H 1.0324 0.4263 0.4491 0.029 Uiso 1 1 d R
H7B H 1.1115 0.3719 0.3938 0.029 Uiso 1 1 d R
F2 F 0.4717(11) 0.4477(7) 0.3803(6) 0.075(3) Uani 1 1 d .
F3 F 0.3156(8) 0.2922(9) 0.4075(7) 0.081(3) Uani 1 1 d .
C6 C 0.7925(10) 0.0573(8) 0.4517(6) 0.0213(17) Uani 1 1 d .
F1 F 0.3383(9) 0.2660(8) 0.2555(5) 0.070(2) Uani 1 1 d .
C15 C 0.2800(11) -0.1160(9) 0.1301(7) 0.031(2) Uani 1 1 d .
H15A H 0.1680 -0.1771 0.0847 0.037 Uiso 1 1 d R
H15B H 0.3353 -0.1145 0.0863 0.037 Uiso 1 1 d R
H15C H 0.2907 -0.0360 0.1540 0.037 Uiso 1 1 d R
C3 C 1.1026(10) 0.2615(8) 0.5499(7) 0.0255(18) Uani 1 1 d .
H3 H 1.2095 0.3311 0.5830 0.031 Uiso 1 1 d R
C10 C 0.7318(11) 0.3354(8) 0.1218(7) 0.030(2) Uani 1 1 d .
H10A H 0.7093 0.2564 0.0798 0.036 Uiso 1 1 d R
H10B H 0.7300 0.3861 0.0747 0.036 Uiso 1 1 d R
H10C H 0.6517 0.3235 0.1458 0.036 Uiso 1 1 d R
C16 C 0.2735(12) -0.1474(9) 0.3061(8) 0.032(2) Uani 1 1 d .
H16A H 0.1625 -0.2117 0.2657 0.039 Uiso 1 1 d R
H16B H 0.2796 -0.0686 0.3264 0.039 Uiso 1 1 d R
H16C H 0.3281 -0.1615 0.3736 0.039 Uiso 1 1 d R
C4 C 1.0687(11) 0.1694(9) 0.5988(7) 0.031(2) Uani 1 1 d .
H4 H 1.1528 0.1764 0.6666 0.037 Uiso 1 1 d R
C17 C 0.9284(10) 0.0222(9) 0.1493(7) 0.029(2) Uani 1 1 d .
C19 C 0.3351(17) 0.3686(11) 0.0388(12) 0.066(4) Uani 1 1 d .
H19A H 0.3610 0.3455 -0.0198 0.079 Uiso 1 1 d R
H19B H 0.3172 0.3049 0.0735 0.079 Uiso 1 1 d R
C18 C 0.4159(13) 0.3290(11) 0.3656(9) 0.046(3) Uani 1 1 d .

loop_
_atom_site_aniso_label
_atom_site_aniso_U_11
_atom_site_aniso_U_22
_atom_site_aniso_U_33
_atom_site_aniso_U_23
_atom_site_aniso_U_13
_atom_site_aniso_U_12
Bi1 0.01600(16) 0.01133(17) 0.01207(14) 0.00303(11) 0.00631(11) 0.00399(12)
S2 0.0226(10) 0.0184(10) 0.0161(8) 0.0040(8) 0.0080(8) 0.0087(8)
S1 0.0224(10) 0.0191(10) 0.0209(9) 0.0017(8) 0.0111(8) 0.0079(8)
Cl2 0.0536(19) 0.0511(19) 0.077(2) 0.0284(17) 0.0351(17) 0.0190(15)
C13 0.024(4) 0.013(4) 0.022(4) 0.004(3) 0.012(4) 0.002(3)
O6 0.028(3) 0.021(3) 0.020(3) 0.006(2) 0.013(2) 0.014(3)
C8 0.026(4) 0.013(4) 0.017(3) 0.005(3) 0.012(3) -0.001(3)
C1 0.024(4) 0.015(4) 0.012(3) 0.001(3) 0.007(3) 0.007(3)
O8 0.030(3) 0.028(4) 0.016(3) 0.000(3) 0.008(3) 0.010(3)
C11 0.041(5) 0.019(5) 0.025(4) 0.007(4) 0.015(4) 0.013(4)
C12 0.040(5) 0.030(5) 0.026(4) 0.020(4) 0.019(4) 0.018(4)
Cl1 0.079(3) 0.071(2) 0.067(2) -0.0099(19) 0.004(2) 0.043(2)
C2 0.023(4) 0.022(4) 0.012(3) 0.001(3) 0.008(3) 0.012(4)
C9 0.043(6) 0.025(5) 0.042(5) 0.010(4) 0.028(5) 0.008(4)
O3 0.027(3) 0.029(4) 0.040(4) 0.007(3) 0.023(3) 0.008(3)
F6 0.031(3) 0.053(4) 0.023(3) -0.001(3) 0.002(2) 0.008(3)
O2 0.026(3) 0.012(3) 0.018(3) 0.009(2) 0.015(2) 0.007(2)
O4 0.057(5) 0.017(3) 0.043(4) 0.006(3) 0.033(4) 0.010(3)
O1 0.020(3) 0.014(3) 0.018(3) 0.003(2) 0.009(2) 0.002(2)
F4 0.029(3) 0.046(4) 0.039(3) 0.018(3) 0.014(3) 0.005(3)
C5 0.050(6) 0.036(5) 0.022(4) 0.015(4) 0.023(4) 0.031(5)
C14 0.050(6) 0.015(5) 0.036(5) 0.002(4) 0.025(5) 0.007(4)
F5 0.037(3) 0.052(4) 0.071(4) 0.018(3) 0.025(3) 0.029(3)
O5 0.043(4) 0.033(4) 0.023(3) -0.004(3) 0.011(3) 0.017(3)
O7 0.038(4) 0.030(4) 0.035(3) 0.019(3) 0.019(3) 0.017(3)
C7 0.019(4) 0.021(4) 0.020(4) 0.002(3) 0.005(3) 0.004(3)
F2 0.109(7) 0.068(5) 0.068(5) 0.021(4) 0.030(5) 0.072(5)
F3 0.029(4) 0.110(7) 0.086(6) -0.006(5) 0.030(4) 0.030(4)
C6 0.028(4) 0.024(4) 0.016(3) 0.005(3) 0.010(3) 0.016(4)
F1 0.058(5) 0.096(6) 0.032(3) -0.001(4) -0.004(3) 0.047(5)
C15 0.026(5) 0.028(5) 0.020(4) 0.005(4) 0.007(4) 0.002(4)
C3 0.026(4) 0.019(4) 0.023(4) 0.000(3) 0.008(4) 0.009(4)
C10 0.033(5) 0.016(4) 0.022(4) 0.005(4) 0.010(4) 0.000(4)
C16 0.036(5) 0.030(5) 0.032(5) 0.012(4) 0.026(4) 0.009(4)
C4 0.038(5) 0.043(6) 0.016(4) 0.006(4) 0.009(4) 0.029(5)
C17 0.020(4) 0.032(5) 0.024(4) 0.006(4) 0.005(4) 0.008(4)
C19 0.084(10) 0.040(7) 0.063(8) 0.001(6) 0.021(8) 0.039(7)
C18 0.035(6) 0.052(7) 0.039(6) 0.000(5) 0.007(5) 0.027(6)

loop_
_atom_type_symbol
_atom_type_description
_atom_type_scat_dispersion_real
_atom_type_scat_dispersion_imag
_atom_type_scat_source
C C 0.0033 0.0016 'International Tables Vol C Tables 4.2.6.8 and 6.1.1.4'
H H 0.0000 0.0000 'International Tables Vol C Tables 4.2.6.8 and 6.1.1.4'
Bi Bi -4.1077 10.2566 'International Tables Vol C Tables 4.2.6.8 and 6.1.1.4'
Cl Cl 0.1484 0.1585 'International Tables Vol C Tables 4.2.6.8 and 6.1.1.4'
F F 0.0171 0.0103 'International Tables Vol C Tables 4.2.6.8 and 6.1.1.4'
O O 0.0106 0.0060 'International Tables Vol C Tables 4.2.6.8 and 6.1.1.4'
S S 0.1246 0.1234 'International Tables Vol C Tables 4.2.6.8 and 6.1.1.4'

loop_
_geom_angle_atom_site_label_1
_geom_angle_atom_site_label_2
_geom_angle_atom_site_label_3
_geom_angle
C1 Bi1 O6 93.8(2)
C1 Bi1 O1 72.4(3)
O6 Bi1 O1 80.4(2)
C1 Bi1 O2 73.5(3)
O6 Bi1 O2 88.24(19)
O1 Bi1 O2 143.06(19)
C1 Bi1 O3 88.0(2)
O6 Bi1 O3 149.6(2)
O1 Bi1 O3 71.23(18)
O2 Bi1 O3 121.13(18)
C1 Bi1 O4 87.2(3)
O6 Bi1 O4 157.8(2)
O1 Bi1 O4 120.77(19)
O2 Bi1 O4 70.72(19)
O3 Bi1 O4 52.60(19)
O8 S2 O7 117.3(4)
O8 S2 O6 112.4(4)
O7 S2 O6 113.7(4)
O8 S2 C17 104.0(4)
O7 S2 C17 104.7(4)
O6 S2 C17 102.8(4)
O5 S1 O3 116.7(4)
O5 S1 O4 116.6(4)
O3 S1 O4 109.5(4)
O5 S1 C18 104.2(5)
O3 S1 C18 104.0(5)
O4 S1 C18 104.1(5)
O2 C13 C16 109.4(6)
O2 C13 C15 104.7(6)
C16 C13 C15 111.3(7)
O2 C13 C14 108.7(7)
C16 C13 C14 110.8(8)
C15 C13 C14 111.6(7)
S2 O6 Bi1 142.7(3)
O1 C8 C10 104.3(7)
O1 C8 C11 110.4(7)
C10 C8 C11 110.5(8)
O1 C8 C9 108.8(7)
C10 C8 C9 110.1(7)
C11 C8 C9 112.4(8)
C2 C1 C6 121.7(7)
C2 C1 Bi1 119.9(6)
C6 C1 Bi1 118.3(6)
C8 C11 H11A 109.8
C8 C11 H11B 109.5
H11A C11 H11B 109.4
C8 C11 H11C 109.2
H11A C11 H11C 109.5
H11B C11 H11C 109.5
O2 C12 C6 110.0(7)
O2 C12 H12A 109.8
C6 C12 H12A 109.4
O2 C12 H12B 109.1
C6 C12 H12B 109.1
H12A C12 H12B 109.5
C1 C2 C3 119.2(8)
C1 C2 C7 120.3(7)
C3 C2 C7 120.5(7)
C8 C9 H9A 109.3
C8 C9 H9B 109.1
H9A C9 H9B 109.5
C8 C9 H9C 110.0
H9A C9 H9C 109.4
H9B C9 H9C 109.5
S1 O3 Bi1 100.7(3)
C12 O2 C13 118.0(6)
C12 O2 Bi1 115.8(5)
C13 O2 Bi1 125.4(4)
S1 O4 Bi1 97.1(3)
C7 O1 C8 116.4(6)
C7 O1 Bi1 114.7(5)
C8 O1 Bi1 125.9(5)
C4 C5 C6 120.6(9)
C4 C5 H5 119.8
C6 C5 H5 119.6
C13 C14 H14A 110.0
C13 C14 H14B 109.0
H14A C14 H14B 109.5
C13 C14 H14C 109.6
H14A C14 H14C 109.4
H14B C14 H14C 109.4
O1 C7 C2 108.9(6)
O1 C7 H7A 110.1
C2 C7 H7A 109.3
O1 C7 H7B 110.0
C2 C7 H7B 109.1
H7A C7 H7B 109.5
C5 C6 C1 118.0(8)
C5 C6 C12 120.3(8)
C1 C6 C12 121.7(7)
C13 C15 H15A 109.6
C13 C15 H15B 109.4
H15A C15 H15B 109.4
C13 C15 H15C 109.3
H15A C15 H15C 109.6
H15B C15 H15C 109.5
C2 C3 C4 120.1(8)
C2 C3 H3 119.5
C4 C3 H3 120.5
C8 C10 H10A 108.9
C8 C10 H10B 110.0
H10A C10 H10B 109.6
C8 C10 H10C 109.4
H10A C10 H10C 109.4
H10B C10 H10C 109.5
C13 C16 H16A 109.8
C13 C16 H16B 109.6
H16A C16 H16B 109.4
C13 C16 H16C 109.2
H16A C16 H16C 109.4
H16B C16 H16C 109.4
C5 C4 C3 120.5(8)
C5 C4 H4 119.9
C3 C4 H4 119.6
F5 C17 F6 108.7(7)
F5 C17 F4 109.0(8)
F6 C17 F4 106.9(7)
F5 C17 S2 110.6(7)
F6 C17 S2 110.6(6)
F4 C17 S2 110.9(6)
Cl2 C19 Cl1 110.9(6)
Cl2 C19 H19A 109.5
Cl1 C19 H19A 109.3
Cl2 C19 H19B 109.6
Cl1 C19 H19B 109.5
H19A C19 H19B 108.1
F3 C18 F2 109.7(9)
F3 C18 F1 109.1(10)
F2 C18 F1 108.9(10)
F3 C18 S1 109.0(9)
F2 C18 S1 110.5(8)
F1 C18 S1 109.6(7)

loop_
_geom_bond_atom_site_label_1
_geom_bond_atom_site_label_2
_geom_bond_distance
Bi1 C1 2.157(7)
Bi1 O6 2.378(5)
Bi1 O1 2.389(6)
Bi1 O2 2.393(5)
Bi1 O3 2.628(6)
Bi1 O4 2.704(7)
S2 O8 1.433(6)
S2 O7 1.437(6)
S2 O6 1.455(6)
S2 C17 1.822(9)
S1 O5 1.424(6)
S1 O3 1.442(6)
S1 O4 1.452(7)
S1 C18 1.826(10)
Cl2 C19 1.729(13)
C13 O2 1.488(9)
C13 C16 1.502(11)
C13 C15 1.505(11)
C13 C14 1.523(11)
C8 O1 1.492(10)
C8 C10 1.509(12)
C8 C11 1.520(12)
C8 C9 1.529(13)
C1 C2 1.379(12)
C1 C6 1.403(12)
C11 H11A 0.9605
C11 H11B 0.9600
C11 H11C 0.9604
C12 O2 1.429(9)
C12 C6 1.499(13)
C12 H12A 0.9601
C12 H12B 0.9595
Cl1 C19 1.777(13)
C2 C3 1.387(11)
C2 C7 1.506(12)
C9 H9A 0.9598
C9 H9B 0.9604
C9 H9C 0.9593
F6 C17 1.328(10)
O1 C7 1.443(9)
F4 C17 1.339(11)
C5 C4 1.374(14)
C5 C6 1.399(11)
C5 H5 0.9600
C14 H14A 0.9602
C14 H14B 0.9596
C14 H14C 0.9598
F5 C17 1.312(11)
C7 H7A 0.9606
C7 H7B 0.9599
F2 C18 1.314(14)
F3 C18 1.312(14)
F1 C18 1.326(12)
C15 H15A 0.9600
C15 H15B 0.9600
C15 H15C 0.9597
C3 C4 1.394(13)
C3 H3 0.9598
C10 H10A 0.9604
C10 H10B 0.9597
C10 H10C 0.9601
C16 H16A 0.9604
C16 H16B 0.9598
C16 H16C 0.9606
C4 H4 0.9607
C19 H19A 0.9699
C19 H19B 0.9700
